data_7120321
loop_
_publ_author_name
'Lemp, Otfried'
'Balmer, Markus'
'Reiter, Kevin'
'Weigend, Florian'
'von H\"anisch, Carsten'

_publ_section_title
;
 An NHC--phosphinidenyl as a synthon for new group 13/15 compounds
;
_journal_name_full 'Chem. Commun.'
_journal_paper_doi 10.1039/C7CC04422D
_journal_year 2017
_chemical_formula_moiety 'C29 H45 Al Cl N2 P'
_chemical_formula_sum 'C29 H45 Al Cl N2 P'
_chemical_formula_weight 515.07
_space_group_crystal_system triclinic
_space_group_IT_number 2
_space_group_name_Hall '-P 1'
_space_group_name_H-M_alt 'P -1'
_symmetry_space_group_name_Hall '-P 1'
_symmetry_space_group_name_H-M 'P -1'
_atom_sites_solution_hydrogens mixed
_atom_sites_solution_primary direct
_audit_creation_date 2016-03-15
_audit_creation_method
;
Olex2 1.2
(compiled 2016.02.19 svn.r3266 for OlexSys, GUI svn.r5155)
;
_audit_update_record
;
2017-03-10 deposited with the CCDC.
2017-06-15 downloaded from the CCDC.
;
_cell_angle_alpha 83.758(2)
_cell_angle_beta 87.788(2)
_cell_angle_gamma 68.557(2)
_cell_formula_units_Z 2
_cell_length_a 9.6040(6)
_cell_length_b 10.8306(7)
_cell_length_c 16.4507(10)
_cell_measurement_reflns_used 8603
_cell_measurement_temperature 115(2)
_cell_measurement_theta_max 27.442
_cell_measurement_theta_min 2.272
_cell_volume 1583.27(17)
_computing_cell_refinement 'SAINT v8.34A (Bruker, 2013)'
_computing_data_reduction 'SAINT v8.34A (Bruker, 2013)'
_computing_molecular_graphics 'Olex2 (Dolomanov et al., 2009)'
_computing_publication_material 'Olex2 (Dolomanov et al., 2009)'
_computing_structure_refinement 'XL (Sheldrick, 2008)'
_computing_structure_solution 'XT (Sheldrick, 2015)'
_diffrn_ambient_temperature 114.99
_diffrn_measured_fraction_theta_full 1.000
_diffrn_measured_fraction_theta_max 0.992
_diffrn_measurement_device_type 'Bruker APEX-II CCD'
_diffrn_measurement_method '\f and \w scans'
_diffrn_radiation_type MoK\a
_diffrn_radiation_wavelength 0.71073
_diffrn_reflns_av_R_equivalents 0.0869
_diffrn_reflns_av_unetI/netI 0.0840
_diffrn_reflns_Laue_measured_fraction_full 1.000
_diffrn_reflns_Laue_measured_fraction_max 0.992
_diffrn_reflns_limit_h_max 12
_diffrn_reflns_limit_h_min -12
_diffrn_reflns_limit_k_max 14
_diffrn_reflns_limit_k_min -14
_diffrn_reflns_limit_l_max 21
_diffrn_reflns_limit_l_min -21
_diffrn_reflns_number 32732
_diffrn_reflns_point_group_measured_fraction_full 1.000
_diffrn_reflns_point_group_measured_fraction_max 0.992
_diffrn_reflns_theta_full 26.000
_diffrn_reflns_theta_max 27.601
_diffrn_reflns_theta_min 2.272
_diffrn_standards_number 0
_exptl_absorpt_coefficient_mu 0.217
_exptl_absorpt_correction_T_max 0.7456
_exptl_absorpt_correction_T_min 0.6615
_exptl_absorpt_correction_type multi-scan
_exptl_absorpt_process_details
;
SADABS-2014/5 (Bruker,2014/5) was used for absorption correction.
wR2(int) was 0.1441 before and 0.0553 after correction.
The Ratio of minimum to maximum transmission is 0.8872.
The \l/2 correction factor is 0.00150.
;
_exptl_crystal_colour 'clear colourless'
_exptl_crystal_colour_lustre clear
_exptl_crystal_colour_primary colourless
_exptl_crystal_density_diffrn 1.080
_exptl_crystal_description block
_exptl_crystal_F_000 556
_exptl_crystal_size_max 0.494
_exptl_crystal_size_mid 0.436
_exptl_crystal_size_min 0.224
_refine_diff_density_max 0.358
_refine_diff_density_min -0.272
_refine_diff_density_rms 0.063
_refine_ls_extinction_method none
_refine_ls_goodness_of_fit_ref 1.033
_refine_ls_hydrogen_treatment mixed
_refine_ls_matrix_type full
_refine_ls_number_parameters 323
_refine_ls_number_reflns 7290
_refine_ls_number_restraints 0
_refine_ls_restrained_S_all 1.033
_refine_ls_R_factor_all 0.1094
_refine_ls_R_factor_gt 0.0610
_refine_ls_shift/su_max 0.001
_refine_ls_shift/su_mean 0.000
_refine_ls_structure_factor_coef Fsqd
_refine_ls_weighting_details 'w=1/[\s^2^(Fo^2^)+(0.0510P)^2^+1.0430P] where P=(Fo^2^+2Fc^2^)/3'
_refine_ls_weighting_scheme calc
_refine_ls_wR_factor_gt 0.1204
_refine_ls_wR_factor_ref 0.1316
_reflns_Friedel_coverage 0.000
_reflns_number_gt 4787
_reflns_number_total 7290
_reflns_threshold_expression 'I > 2\s(I)'
_cod_data_source_file c7cc04422d2.cif
_cod_data_source_block pm34_0m
_cod_database_code 7120321
_shelx_space_group_comment
;
The symmetry employed for this shelxl refinement is uniquely defined
by the following loop, which should always be used as a source of
symmetry information in preference to the above space-group names.
They are only intended as comments.
;
_shelx_estimated_absorpt_t_max 0.953
_shelx_estimated_absorpt_t_min 0.900
_olex2_refinement_description
;
1. Fixed Uiso
 At 1.2 times of:
  All C(H) groups, All C(H,H) groups
 At 1.5 times of:
  All C(H,H,H) groups
2.a Secondary CH2 refined with riding coordinates:
 C2(H2A,H2B), C3(H3A,H3B)
2.b Aromatic/amide H refined with riding coordinates:
 C8(H8), C6(H6), C15(H15), C17(H17)
2.c Idealised Me refined as rotating group:
 C10(H10A,H10B,H10C), C12(H12A,H12B,H12C), C25(H25A,H25B,H25C), C11(H11A,H11B,
 H11C), C24(H24A,H24B,H24C), C19(H19A,H19B,H19C), C27(H27A,H27B,H27C), C23(H23A,
 H23B,H23C), C29(H29A,H29B,H29C), C28(H28A,H28B,H28C), C21(H21A,H21B,H21C),
 C20(H20A,H20B,H20C)
;
_shelx_shelxl_version_number 2014/7
_olex2_submission_special_instructions 'No special instructions were received'

loop_
_space_group_symop_operation_xyz
'x, y, z'
'-x, -y, -z'

loop_
_atom_site_label
_atom_site_type_symbol
_atom_site_fract_x
_atom_site_fract_y
_atom_site_fract_z
_atom_site_U_iso_or_equiv
_atom_site_adp_type
_atom_site_occupancy
_atom_site_site_symmetry_order
_atom_site_calc_flag
_atom_site_refinement_flags_posn
_atom_site_disorder_assembly
_atom_site_disorder_group
P1 P 0.81102(7) 0.66118(6) 0.27839(4) 0.01846(15) Uani 1 1 d . . .
Cl1 Cl 0.55153(7) 1.03344(7) 0.25354(4) 0.03494(19) Uani 1 1 d . . .
Al1 Al 0.78443(8) 0.89866(7) 0.25015(4) 0.01905(17) Uani 1 1 d . . .
N1 N 0.5867(2) 0.61189(19) 0.37309(12) 0.0183(4) Uani 1 1 d . . .
N2 N 0.5618(2) 0.6006(2) 0.24272(12) 0.0242(5) Uani 1 1 d . . .
C4 C 0.6437(3) 0.6275(2) 0.44954(14) 0.0168(5) Uani 1 1 d . . .
C5 C 0.7665(3) 0.5241(2) 0.48566(14) 0.0176(5) Uani 1 1 d . . .
C1 C 0.6417(3) 0.6280(2) 0.29871(14) 0.0172(5) Uani 1 1 d . . .
C9 C 0.5674(3) 0.7431(2) 0.48715(14) 0.0186(5) Uani 1 1 d . . .
C8 C 0.6188(3) 0.7529(2) 0.56352(14) 0.0202(5) Uani 1 1 d . . .
H8 H 0.5664 0.8293 0.5911 0.024 Uiso 1 1 calc R . .
C7 C 0.7438(3) 0.6549(2) 0.60042(14) 0.0207(5) Uani 1 1 d . . .
C10 C 0.8385(3) 0.3958(2) 0.44681(16) 0.0240(6) Uani 1 1 d . . .
H10A H 0.7657 0.3525 0.4438 0.036 Uiso 1 1 calc GR . .
H10B H 0.9245 0.3364 0.4798 0.036 Uiso 1 1 calc GR . .
H10C H 0.8723 0.4152 0.3916 0.036 Uiso 1 1 calc GR . .
C6 C 0.8171(3) 0.5412(2) 0.56025(14) 0.0194(5) Uani 1 1 d . . .
H6 H 0.9037 0.4738 0.5845 0.023 Uiso 1 1 calc R . .
C13 C 0.5860(3) 0.6026(3) 0.15622(15) 0.0244(6) Uani 1 1 d . . .
C22 C 0.8923(3) 0.9308(2) 0.34295(16) 0.0240(6) Uani 1 1 d . . .
C2 C 0.4570(3) 0.5711(3) 0.37109(15) 0.0253(6) Uani 1 1 d . . .
H2A H 0.3649 0.6413 0.3887 0.030 Uiso 1 1 calc R . .
H2B H 0.4732 0.4872 0.4066 0.030 Uiso 1 1 calc R . .
C14 C 0.4976(3) 0.7127(3) 0.10532(16) 0.0272(6) Uani 1 1 d . . .
C26 C 0.8650(3) 0.9009(3) 0.13619(16) 0.0277(6) Uani 1 1 d . . .
C12 C 0.4347(3) 0.8543(3) 0.44768(16) 0.0281(6) Uani 1 1 d . . .
H12A H 0.4486 0.8614 0.3882 0.042 Uiso 1 1 calc GR . .
H12B H 0.4256 0.9385 0.4683 0.042 Uiso 1 1 calc GR . .
H12C H 0.3437 0.8354 0.4608 0.042 Uiso 1 1 calc GR . .
C25 C 0.8315(3) 0.8877(3) 0.42418(16) 0.0301(6) Uani 1 1 d . . .
H25A H 0.7230 0.9352 0.4262 0.045 Uiso 1 1 calc GR . .
H25B H 0.8790 0.9089 0.4696 0.045 Uiso 1 1 calc GR . .
H25C H 0.8536 0.7914 0.4286 0.045 Uiso 1 1 calc GR . .
C15 C 0.5204(3) 0.7087(3) 0.02157(16) 0.0345(7) Uani 1 1 d . . .
H15 H 0.4608 0.7823 -0.0144 0.041 Uiso 1 1 calc R . .
C11 C 0.8004(3) 0.6717(3) 0.68135(15) 0.0297(6) Uani 1 1 d . . .
H11A H 0.8641 0.7249 0.6719 0.045 Uiso 1 1 calc GR . .
H11B H 0.8585 0.5839 0.7090 0.045 Uiso 1 1 calc GR . .
H11C H 0.7153 0.7173 0.7157 0.045 Uiso 1 1 calc GR . .
C3 C 0.4473(3) 0.5516(3) 0.28163(16) 0.0330(7) Uani 1 1 d . . .
H3A H 0.4714 0.4565 0.2743 0.040 Uiso 1 1 calc R . .
H3B H 0.3466 0.6046 0.2590 0.040 Uiso 1 1 calc R . .
C18 C 0.6927(3) 0.4913(3) 0.12545(17) 0.0326(6) Uani 1 1 d . . .
C16 C 0.6257(4) 0.6024(3) -0.01111(17) 0.0378(7) Uani 1 1 d . . .
C24 C 1.0607(3) 0.8522(3) 0.34122(18) 0.0328(6) Uani 1 1 d . . .
H24A H 1.0789 0.7574 0.3395 0.049 Uiso 1 1 calc GR . .
H24B H 1.1070 0.8639 0.3904 0.049 Uiso 1 1 calc GR . .
H24C H 1.1042 0.8849 0.2926 0.049 Uiso 1 1 calc GR . .
C19 C 0.3872(3) 0.8348(3) 0.13938(18) 0.0369(7) Uani 1 1 d . . .
H19A H 0.3328 0.8074 0.1850 0.055 Uiso 1 1 calc GR . .
H19B H 0.3163 0.8888 0.0965 0.055 Uiso 1 1 calc GR . .
H19C H 0.4409 0.8875 0.1587 0.055 Uiso 1 1 calc GR . .
C27 C 0.7559(4) 0.8929(3) 0.07362(16) 0.0386(7) Uani 1 1 d . . .
H27A H 0.7427 0.8071 0.0840 0.058 Uiso 1 1 calc GR . .
H27B H 0.7960 0.9010 0.0184 0.058 Uiso 1 1 calc GR . .
H27C H 0.6593 0.9655 0.0783 0.058 Uiso 1 1 calc GR . .
C17 C 0.7117(4) 0.4943(3) 0.04112(18) 0.0397(7) Uani 1 1 d . . .
H17 H 0.7852 0.4206 0.0188 0.048 Uiso 1 1 calc R . .
C23 C 0.8667(4) 1.0788(3) 0.3426(2) 0.0436(8) Uani 1 1 d . . .
H23A H 0.9088 1.1090 0.2925 0.065 Uiso 1 1 calc GR . .
H23B H 0.9158 1.0919 0.3903 0.065 Uiso 1 1 calc GR . .
H23C H 0.7591 1.1305 0.3447 0.065 Uiso 1 1 calc GR . .
C29 C 1.0152(3) 0.7860(3) 0.12726(19) 0.0385(7) Uani 1 1 d . . .
H29A H 1.0852 0.7865 0.1689 0.058 Uiso 1 1 calc GR . .
H29B H 1.0565 0.7974 0.0728 0.058 Uiso 1 1 calc GR . .
H29C H 0.9997 0.7010 0.1344 0.058 Uiso 1 1 calc GR . .
C28 C 0.8887(4) 1.0339(3) 0.1165(2) 0.0501(9) Uani 1 1 d . . .
H28A H 0.7944 1.1079 0.1240 0.075 Uiso 1 1 calc GR . .
H28B H 0.9219 1.0412 0.0597 0.075 Uiso 1 1 calc GR . .
H28C H 0.9649 1.0373 0.1532 0.075 Uiso 1 1 calc GR . .
C21 C 0.7847(4) 0.3723(3) 0.1815(2) 0.0484(8) Uani 1 1 d . . .
H21A H 0.8351 0.4012 0.2221 0.073 Uiso 1 1 calc GR . .
H21B H 0.8595 0.3084 0.1495 0.073 Uiso 1 1 calc GR . .
H21C H 0.7192 0.3299 0.2094 0.073 Uiso 1 1 calc GR . .
C20 C 0.6491(5) 0.6024(4) -0.10345(19) 0.0587(10) Uani 1 1 d . . .
H20A H 0.5699 0.6790 -0.1314 0.088 Uiso 1 1 calc GR . .
H20B H 0.6459 0.5197 -0.1207 0.088 Uiso 1 1 calc GR . .
H20C H 0.7466 0.6086 -0.1175 0.088 Uiso 1 1 calc GR . .
H1 H 0.818(4) 0.641(3) 0.201(2) 0.067(11) Uiso 1 1 d . A 1

loop_
_atom_site_aniso_label
_atom_site_aniso_U_11
_atom_site_aniso_U_22
_atom_site_aniso_U_33
_atom_site_aniso_U_23
_atom_site_aniso_U_13
_atom_site_aniso_U_12
P1 0.0195(3) 0.0162(3) 0.0191(3) -0.0001(2) 0.0028(2) -0.0066(3)
Cl1 0.0267(4) 0.0303(4) 0.0369(4) -0.0092(3) -0.0059(3) 0.0048(3)
Al1 0.0210(4) 0.0140(4) 0.0207(4) -0.0007(3) 0.0001(3) -0.0050(3)
N1 0.0202(10) 0.0229(11) 0.0154(10) -0.0021(8) 0.0008(8) -0.0120(9)
N2 0.0309(12) 0.0327(13) 0.0153(11) 0.0021(9) -0.0014(9) -0.0203(10)
C4 0.0204(12) 0.0198(12) 0.0139(12) -0.0003(9) 0.0021(9) -0.0123(10)
C5 0.0215(12) 0.0157(12) 0.0173(12) 0.0008(9) 0.0042(9) -0.0099(10)
C1 0.0225(13) 0.0111(12) 0.0155(12) 0.0008(9) 0.0005(9) -0.0040(10)
C9 0.0170(12) 0.0183(12) 0.0196(13) 0.0001(10) 0.0040(9) -0.0063(10)
C8 0.0223(13) 0.0196(13) 0.0194(13) -0.0035(10) 0.0041(10) -0.0085(10)
C7 0.0211(13) 0.0264(14) 0.0163(13) -0.0032(10) 0.0048(10) -0.0110(11)
C10 0.0287(14) 0.0185(13) 0.0235(14) -0.0025(10) 0.0001(10) -0.0070(11)
C6 0.0179(12) 0.0193(13) 0.0187(13) 0.0043(10) -0.0016(9) -0.0057(10)
C13 0.0341(15) 0.0302(15) 0.0164(13) -0.0003(11) -0.0015(10) -0.0210(12)
C22 0.0266(14) 0.0164(13) 0.0299(15) 0.0002(11) -0.0055(11) -0.0090(11)
C2 0.0249(14) 0.0342(15) 0.0241(14) -0.0013(11) 0.0013(10) -0.0199(12)
C14 0.0317(15) 0.0355(16) 0.0224(14) 0.0000(11) -0.0060(11) -0.0219(13)
C26 0.0393(16) 0.0207(14) 0.0268(15) -0.0007(11) 0.0059(11) -0.0164(12)
C12 0.0272(14) 0.0276(15) 0.0247(15) -0.0041(11) -0.0025(11) -0.0037(12)
C25 0.0301(15) 0.0348(16) 0.0250(15) -0.0096(12) -0.0018(11) -0.0093(12)
C15 0.0445(17) 0.0435(18) 0.0227(15) 0.0058(13) -0.0119(12) -0.0260(15)
C11 0.0300(15) 0.0368(16) 0.0196(14) -0.0062(12) -0.0022(11) -0.0078(12)
C3 0.0371(16) 0.0496(19) 0.0242(15) -0.0015(13) 0.0020(12) -0.0307(14)
C18 0.0481(18) 0.0285(16) 0.0254(15) -0.0043(12) -0.0006(12) -0.0183(14)
C16 0.058(2) 0.050(2) 0.0199(15) -0.0046(13) -0.0009(13) -0.0359(17)
C24 0.0267(15) 0.0368(17) 0.0360(17) 0.0040(13) -0.0039(12) -0.0146(13)
C19 0.0334(16) 0.0396(18) 0.0353(17) 0.0010(13) -0.0066(13) -0.0113(14)
C27 0.058(2) 0.0405(18) 0.0184(15) 0.0025(12) 0.0003(13) -0.0212(15)
C17 0.057(2) 0.0384(18) 0.0294(17) -0.0131(14) 0.0069(14) -0.0217(15)
C23 0.055(2) 0.0236(16) 0.053(2) -0.0028(14) -0.0183(16) -0.0131(15)
C29 0.0400(17) 0.0416(18) 0.0371(18) -0.0086(14) 0.0174(13) -0.0191(14)
C28 0.080(3) 0.0389(19) 0.043(2) -0.0004(15) 0.0194(17) -0.0383(18)
C21 0.069(2) 0.0281(17) 0.041(2) -0.0049(14) -0.0041(16) -0.0090(16)
C20 0.091(3) 0.081(3) 0.0206(17) -0.0080(17) 0.0022(17) -0.050(2)

loop_
_atom_type_symbol
_atom_type_description
_atom_type_scat_dispersion_real
_atom_type_scat_dispersion_imag
_atom_type_scat_source
C C 0.0033 0.0016 'International Tables Vol C Tables 4.2.6.8 and 6.1.1.4'
H H 0.0000 0.0000 'International Tables Vol C Tables 4.2.6.8 and 6.1.1.4'
Al Al 0.0645 0.0514 'International Tables Vol C Tables 4.2.6.8 and 6.1.1.4'
Cl Cl 0.1484 0.1585 'International Tables Vol C Tables 4.2.6.8 and 6.1.1.4'
N N 0.0061 0.0033 'International Tables Vol C Tables 4.2.6.8 and 6.1.1.4'
P P 0.1023 0.0942 'International Tables Vol C Tables 4.2.6.8 and 6.1.1.4'

loop_
_geom_angle_atom_site_label_1
_geom_angle_atom_site_label_2
_geom_angle_atom_site_label_3
_geom_angle
Al1 P1 H1 93.9(15)
C1 P1 Al1 116.87(8)
C1 P1 H1 95.4(15)
Cl1 Al1 P1 112.15(4)
C22 Al1 P1 104.39(8)
C22 Al1 Cl1 107.85(8)
C26 Al1 P1 100.89(8)
C26 Al1 Cl1 110.67(9)
C26 Al1 C22 120.54(11)
C4 N1 C2 120.86(18)
C1 N1 C4 126.81(19)
C1 N1 C2 112.32(19)
C1 N2 C13 127.5(2)
C1 N2 C3 111.58(19)
C13 N2 C3 120.63(19)
C5 C4 N1 119.2(2)
C5 C4 C9 122.4(2)
C9 C4 N1 118.3(2)
C4 C5 C10 121.1(2)
C6 C5 C4 117.8(2)
C6 C5 C10 121.1(2)
N1 C1 P1 124.67(17)
N1 C1 N2 109.7(2)
N2 C1 P1 125.26(17)
C4 C9 C12 122.0(2)
C8 C9 C4 117.5(2)
C8 C9 C12 120.5(2)
C9 C8 H8 118.9
C7 C8 C9 122.1(2)
C7 C8 H8 118.9
C8 C7 C6 118.3(2)
C8 C7 C11 120.7(2)
C6 C7 C11 121.0(2)
C5 C10 H10A 109.5
C5 C10 H10B 109.5
C5 C10 H10C 109.5
H10A C10 H10B 109.5
H10A C10 H10C 109.5
H10B C10 H10C 109.5
C5 C6 C7 121.8(2)
C5 C6 H6 119.1
C7 C6 H6 119.1
C14 C13 N2 119.0(2)
C14 C13 C18 122.2(2)
C18 C13 N2 118.8(2)
C25 C22 Al1 109.24(17)
C24 C22 Al1 112.46(18)
C24 C22 C25 107.9(2)
C24 C22 C23 108.5(2)
C23 C22 Al1 111.43(18)
C23 C22 C25 107.2(2)
N1 C2 H2A 111.1
N1 C2 H2B 111.1
N1 C2 C3 103.22(19)
H2A C2 H2B 109.1
C3 C2 H2A 111.1
C3 C2 H2B 111.1
C13 C14 C19 121.7(2)
C15 C14 C13 117.3(3)
C15 C14 C19 121.0(3)
C27 C26 Al1 111.97(18)
C27 C26 C29 108.2(2)
C27 C26 C28 108.4(2)
C29 C26 Al1 112.30(19)
C29 C26 C28 108.7(2)
C28 C26 Al1 107.14(19)
C9 C12 H12A 109.5
C9 C12 H12B 109.5
C9 C12 H12C 109.5
H12A C12 H12B 109.5
H12A C12 H12C 109.5
H12B C12 H12C 109.5
C22 C25 H25A 109.5
C22 C25 H25B 109.5
C22 C25 H25C 109.5
H25A C25 H25B 109.5
H25A C25 H25C 109.5
H25B C25 H25C 109.5
C14 C15 H15 118.8
C16 C15 C14 122.4(3)
C16 C15 H15 118.8
C7 C11 H11A 109.5
C7 C11 H11B 109.5
C7 C11 H11C 109.5
H11A C11 H11B 109.5
H11A C11 H11C 109.5
H11B C11 H11C 109.5
N2 C3 C2 102.68(19)
N2 C3 H3A 111.2
N2 C3 H3B 111.2
C2 C3 H3A 111.2
C2 C3 H3B 111.2
H3A C3 H3B 109.1
C13 C18 C21 121.2(3)
C17 C18 C13 117.7(3)
C17 C18 C21 121.0(3)
C15 C16 C17 118.9(3)
C15 C16 C20 120.9(3)
C17 C16 C20 120.2(3)
C22 C24 H24A 109.5
C22 C24 H24B 109.5
C22 C24 H24C 109.5
H24A C24 H24B 109.5
H24A C24 H24C 109.5
H24B C24 H24C 109.5
C14 C19 H19A 109.5
C14 C19 H19B 109.5
C14 C19 H19C 109.5
H19A C19 H19B 109.5
H19A C19 H19C 109.5
H19B C19 H19C 109.5
C26 C27 H27A 109.5
C26 C27 H27B 109.5
C26 C27 H27C 109.5
H27A C27 H27B 109.5
H27A C27 H27C 109.5
H27B C27 H27C 109.5
C18 C17 H17 119.3
C16 C17 C18 121.5(3)
C16 C17 H17 119.3
C22 C23 H23A 109.5
C22 C23 H23B 109.5
C22 C23 H23C 109.5
H23A C23 H23B 109.5
H23A C23 H23C 109.5
H23B C23 H23C 109.5
C26 C29 H29A 109.5
C26 C29 H29B 109.5
C26 C29 H29C 109.5
H29A C29 H29B 109.5
H29A C29 H29C 109.5
H29B C29 H29C 109.5
C26 C28 H28A 109.5
C26 C28 H28B 109.5
C26 C28 H28C 109.5
H28A C28 H28B 109.5
H28A C28 H28C 109.5
H28B C28 H28C 109.5
C18 C21 H21A 109.5
C18 C21 H21B 109.5
C18 C21 H21C 109.5
H21A C21 H21B 109.5
H21A C21 H21C 109.5
H21B C21 H21C 109.5
C16 C20 H20A 109.5
C16 C20 H20B 109.5
C16 C20 H20C 109.5
H20A C20 H20B 109.5
H20A C20 H20C 109.5
H20B C20 H20C 109.5

loop_
_geom_bond_atom_site_label_1
_geom_bond_atom_site_label_2
_geom_bond_distance
P1 Al1 2.4831(9)
P1 C1 1.801(2)
P1 H1 1.32(3)
Cl1 Al1 2.1812(10)
Al1 C22 2.007(3)
Al1 C26 2.001(3)
N1 C4 1.441(3)
N1 C1 1.333(3)
N1 C2 1.469(3)
N2 C1 1.344(3)
N2 C13 1.432(3)
N2 C3 1.483(3)
C4 C5 1.394(3)
C4 C9 1.396(3)
C5 C10 1.508(3)
C5 C6 1.392(3)
C9 C8 1.396(3)
C9 C12 1.506(3)
C8 H8 0.9500
C8 C7 1.386(3)
C7 C6 1.398(3)
C7 C11 1.511(3)
C10 H10A 0.9800
C10 H10B 0.9800
C10 H10C 0.9800
C6 H6 0.9500
C13 C14 1.394(4)
C13 C18 1.396(4)
C22 C25 1.532(4)
C22 C24 1.528(4)
C22 C23 1.530(4)
C2 H2A 0.9900
C2 H2B 0.9900
C2 C3 1.520(4)
C14 C15 1.390(4)
C14 C19 1.509(4)
C26 C27 1.527(4)
C26 C29 1.536(4)
C26 C28 1.538(4)
C12 H12A 0.9800
C12 H12B 0.9800
C12 H12C 0.9800
C25 H25A 0.9800
C25 H25B 0.9800
C25 H25C 0.9800
C15 H15 0.9500
C15 C16 1.370(4)
C11 H11A 0.9800
C11 H11B 0.9800
C11 H11C 0.9800
C3 H3A 0.9900
C3 H3B 0.9900
C18 C17 1.391(4)
C18 C21 1.504(4)
C16 C17 1.385(4)
C16 C20 1.527(4)
C24 H24A 0.9800
C24 H24B 0.9800
C24 H24C 0.9800
C19 H19A 0.9800
C19 H19B 0.9800
C19 H19C 0.9800
C27 H27A 0.9800
C27 H27B 0.9800
C27 H27C 0.9800
C17 H17 0.9500
C23 H23A 0.9800
C23 H23B 0.9800
C23 H23C 0.9800
C29 H29A 0.9800
C29 H29B 0.9800
C29 H29C 0.9800
C28 H28A 0.9800
C28 H28B 0.9800
C28 H28C 0.9800
C21 H21A 0.9800
C21 H21B 0.9800
C21 H21C 0.9800
C20 H20A 0.9800
C20 H20B 0.9800
C20 H20C 0.9800

loop_
_geom_torsion_atom_site_label_1
_geom_torsion_atom_site_label_2
_geom_torsion_atom_site_label_3
_geom_torsion_atom_site_label_4
_geom_torsion
Al1 P1 C1 N1 -93.9(2)
Al1 P1 C1 N2 94.3(2)
N1 C4 C5 C10 -1.0(3)
N1 C4 C5 C6 -178.8(2)
N1 C4 C9 C8 176.2(2)
N1 C4 C9 C12 -4.0(3)
N1 C2 C3 N2 -6.9(3)
N2 C13 C14 C15 -177.5(2)
N2 C13 C14 C19 5.6(4)
N2 C13 C18 C17 178.5(2)
N2 C13 C18 C21 -1.7(4)
C4 N1 C1 P1 5.1(3)
C4 N1 C1 N2 178.0(2)
C4 N1 C2 C3 -173.7(2)
C4 C5 C6 C7 3.2(3)
C4 C9 C8 C7 2.2(3)
C5 C4 C9 C8 0.2(3)
C5 C4 C9 C12 -179.9(2)
C1 N1 C4 C5 -80.3(3)
C1 N1 C4 C9 103.6(3)
C1 N1 C2 C3 5.0(3)
C1 N2 C13 C14 -100.4(3)
C1 N2 C13 C18 82.5(3)
C1 N2 C3 C2 7.2(3)
C9 C4 C5 C10 174.9(2)
C9 C4 C5 C6 -2.9(3)
C9 C8 C7 C6 -2.0(3)
C9 C8 C7 C11 177.2(2)
C8 C7 C6 C5 -0.9(3)
C10 C5 C6 C7 -174.5(2)
C13 N2 C1 P1 -5.5(4)
C13 N2 C1 N1 -178.4(2)
C13 N2 C3 C2 -178.4(2)
C13 C14 C15 C16 -0.6(4)
C13 C18 C17 C16 -1.4(4)
C2 N1 C4 C5 98.1(3)
C2 N1 C4 C9 -77.9(3)
C2 N1 C1 P1 -173.48(17)
C2 N1 C1 N2 -0.6(3)
C14 C13 C18 C17 1.5(4)
C14 C13 C18 C21 -178.7(3)
C14 C15 C16 C17 0.7(4)
C14 C15 C16 C20 -179.1(3)
C12 C9 C8 C7 -177.6(2)
C15 C16 C17 C18 0.4(4)
C11 C7 C6 C5 -180.0(2)
C3 N2 C1 P1 168.42(19)
C3 N2 C1 N1 -4.4(3)
C3 N2 C13 C14 86.1(3)
C3 N2 C13 C18 -91.0(3)
C18 C13 C14 C15 -0.5(4)
C18 C13 C14 C19 -177.3(2)
C19 C14 C15 C16 176.2(3)
C21 C18 C17 C16 178.8(3)
C20 C16 C17 C18 -179.9(3)

loop_
_smtbx_masks_void_nr
_smtbx_masks_void_average_x
_smtbx_masks_void_average_y
_smtbx_masks_void_average_z
_smtbx_masks_void_volume
_smtbx_masks_void_count_electrons
1 0.000 0.500 0.000 152.2 3.5
